data_1532378
loop_
_publ_author_name
'Xie, C.-M.'
'Du Honglin'
'Peng, S.-M.'
'Chen, B.'
'Yao, S.-J.'
'Liu, H.-G.'
'Shen, W.-D.'
'Zhang, X.-A.'
'Sun, K.'
'Liu, L.-J.'
'Chen, X.-P.'

_publ_section_title
;
 Investigation of La Ni5-x Alx Dy by neutron diffraction
;
_journal_name_full 'Yuanzineng Kexue Jishu'
_journal_page_first 447
_journal_page_last 449
_journal_volume 36
_journal_year 2002
_chemical_formula_sum 'Al0.75 D4.7 La Ni4.25'
_chemical_name_systematic 'La Ni4.25 Al0.75 D4.7'
_space_group_IT_number 191
_symmetry_space_group_name_Hall '-P 6 2'
_symmetry_space_group_name_H-M 'P 6/m m m'
_cell_angle_alpha 90
_cell_angle_beta 90
_cell_angle_gamma 120
_cell_formula_units_Z 1
_cell_length_a 5.287
_cell_length_b 5.287
_cell_length_c 4.159
_cell_volume 100.679
_citation_journal_id_ASTM YKJIEZ
_cod_data_source_file Xie_YKJIEZ_2002_1247.cif
_cod_data_source_block D4.7Al0.75La1Ni4.25
_cod_original_cell_volume 100.6788
_cod_original_formula_sum 'D4.7 Al0.75 La1 Ni4.25'
_cod_database_code 1532378

loop_
_symmetry_equiv_pos_as_xyz
x,y,z
x-y,x,z
-y,x-y,z
-x,-y,z
-x+y,-x,z
y,-x+y,z
-y,-x,-z
x-y,-y,-z
x,x-y,-z
y,x,-z
-x+y,y,-z
-x,-x+y,-z
-x,-y,-z
-x+y,-x,-z
y,-x+y,-z
x,y,-z
x-y,x,-z
-y,x-y,-z
y,x,z
-x+y,y,z
-x,-x+y,z
-y,-x,z
x-y,-y,z
x,x-y,z

loop_
_atom_site_label
_atom_site_type_symbol
_atom_site_fract_x
_atom_site_fract_y
_atom_site_fract_z
_atom_site_occupancy
_atom_site_U_iso_or_equiv
Ni2 Ni 0.5 0 0.5 0.81 0.0
Ni1 Ni 0.3333 0.6667 0 0.91 0.0
Al2 Al 0.5 0 0.5 0.19 0.0
D2 D 0.44 0 0.12 0.217 0.0
D1 D 0.21 0.28 0.41 0.087 0.0
Al1 Al 0.3333 0.6667 0 0.09 0.0
La1 La 0 0 0 1 0.0
